data_4084779
loop_
_publ_author_name
'Hao, Jingjun'
'Vabre, Boris'
'Zargarian, Davit'

_publ_section_title
;
 POCOP-Ligated Nickel Siloxide Complexes: Syntheses, Characterization, and
 Reactivities
;
_journal_issue 22
_journal_name_full Organometallics
_journal_page_first 6568
_journal_paper_doi 10.1021/om500916d
_journal_volume 33
_journal_year 2014
_chemical_compound_source 'Synthesized by the authors. See text'
_chemical_formula_moiety 'C15 H33 N3 Ni O2 P2'
_chemical_formula_sum 'C15 H33 N3 Ni O2 P2'
_chemical_formula_weight 408.09
_chemical_name_systematic
; 
 ? 
;
_space_group_IT_number 14
_symmetry_cell_setting monoclinic
_symmetry_space_group_name_Hall '-P 2yn'
_symmetry_space_group_name_H-M 'P 1 21/n 1'
_atom_sites_solution_hydrogens geom
_atom_sites_solution_primary direct
_atom_sites_solution_secondary difmap
_audit_creation_method SHELXL-97
_cell_angle_alpha 90
_cell_angle_beta 98.195(3)
_cell_angle_gamma 90
_cell_formula_units_Z 4
_cell_length_a 8.4288(6)
_cell_length_b 17.2331(12)
_cell_length_c 14.3787(10)
_cell_measurement_reflns_used 30926
_cell_measurement_temperature 150
_cell_measurement_theta_max 69.36
_cell_measurement_theta_min 4.03
_cell_volume 2067.2(3)
_computing_cell_refinement 'SAINT V7.68A(Bruker AXS, 2009)'
_computing_data_collection 'APEX2  (Bruker AXS, 2009)'
_computing_data_reduction 'SAINT V7.68A(Bruker AXS, 2009)'
_computing_molecular_graphics 'SHELXTL  (Bruker AXS, 2003)'
_computing_publication_material 'UdMX (Maris, 2004)'
_computing_structure_refinement 'SHELXL97 (Sheldrick, 2008)'
_computing_structure_solution 'SHELXS97 (Sheldrick, 2008)'
_diffrn_ambient_temperature 150
_diffrn_detector_area_resol_mean 8.3
_diffrn_measured_fraction_theta_full 0.988
_diffrn_measured_fraction_theta_max 0.988
_diffrn_measurement_device_type 'Bruker Microstar'
_diffrn_measurement_method \w
_diffrn_radiation_monochromator 'Helios optics'
_diffrn_radiation_source 'Rotating Anode'
_diffrn_radiation_type CuK\a
_diffrn_radiation_wavelength 1.54178
_diffrn_reflns_av_R_equivalents 0.050
_diffrn_reflns_av_sigmaI/netI 0.0219
_diffrn_reflns_limit_h_max 10
_diffrn_reflns_limit_h_min -10
_diffrn_reflns_limit_k_max 20
_diffrn_reflns_limit_k_min -20
_diffrn_reflns_limit_l_max 16
_diffrn_reflns_limit_l_min -17
_diffrn_reflns_number 45809
_diffrn_reflns_theta_full 69.95
_diffrn_reflns_theta_max 69.95
_diffrn_reflns_theta_min 4.03
_exptl_absorpt_coefficient_mu 2.906
_exptl_absorpt_correction_T_max 0.7926
_exptl_absorpt_correction_T_min 0.5918
_exptl_absorpt_correction_type multi-scan
_exptl_absorpt_process_details 'Sadabs (Sheldrick, 2008)'
_exptl_crystal_colour yellow
_exptl_crystal_density_diffrn 1.311
_exptl_crystal_density_method 'not measured'
_exptl_crystal_description block
_exptl_crystal_F_000 872
_exptl_crystal_size_max 0.12
_exptl_crystal_size_mid 0.08
_exptl_crystal_size_min 0.08
_refine_diff_density_max 0.445
_refine_diff_density_min -0.344
_refine_diff_density_rms 0.056
_refine_ls_extinction_method none
_refine_ls_goodness_of_fit_ref 1.063
_refine_ls_matrix_type full
_refine_ls_number_parameters 225
_refine_ls_number_reflns 3873
_refine_ls_number_restraints 0
_refine_ls_restrained_S_all 1.063
_refine_ls_R_factor_all 0.0329
_refine_ls_R_factor_gt 0.0323
_refine_ls_shift/su_max 0.001
_refine_ls_shift/su_mean 0.000
_refine_ls_structure_factor_coef Fsqd
_refine_ls_weighting_details 'calc w=1/[\s^2^(Fo^2^)+(0.0597P)^2^+0.6672P] where P=(Fo^2^+2Fc^2^)/3'
_refine_ls_weighting_scheme calc
_refine_ls_wR_factor_gt 0.0917
_refine_ls_wR_factor_ref 0.0923
_reflns_number_gt 3746
_reflns_number_total 3873
_reflns_threshold_expression I>2\s(I)
_cod_data_source_file om500916d_si_002.cif
_cod_data_source_block bors69
_cod_depositor_comments
;
The following automatic conversions were performed:

'_symmetry_cell_setting' value 'Monoclinic' changed to 'monoclinic'
according to
/home/saulius/struct/COD-crude-data--automatic-downloads/rss-feeds/ACS/lib/dictionaries/cif_core.dic
dictionary named 'cif_core.dic' version 2.4.2 from 2011-04-26.

Automatic conversion script
Id: cif_fix_values 2935 2014-11-11 08:27:57Z andrius 

 Adding full bibliography for 4084774--4084780.cif.
;
_cod_original_sg_symbol_H-M P21/n
_cod_database_code 4084779

loop_
_symmetry_equiv_pos_as_xyz
'x, y, z'
'-x+1/2, y+1/2, -z+1/2'
'-x, -y, -z'
'x-1/2, -y-1/2, z-1/2'

loop_
_atom_site_label
_atom_site_type_symbol
_atom_site_fract_x
_atom_site_fract_y
_atom_site_fract_z
_atom_site_U_iso_or_equiv
_atom_site_adp_type
_atom_site_occupancy
_atom_site_symmetry_multiplicity
_atom_site_calc_flag
_atom_site_refinement_flags
_atom_site_disorder_assembly
_atom_site_disorder_group
Ni1 Ni 0.24282(3) 0.125209(15) 0.691553(17) 0.02680(11) Uani 1 1 d . . .
P2 P 0.29261(4) 0.17259(2) 0.55956(2) 0.02600(12) Uani 1 1 d . A .
P1 P 0.17959(5) 0.10633(2) 0.82981(3) 0.02799(12) Uani 1 1 d . A .
C2 C 0.1691(3) 0.28577(12) 0.63832(13) 0.0517(5) Uani 1 1 d . . .
H2A H 0.0507 0.2867 0.6246 0.062 Uiso 0.501(15) 1 calc PR A 1
H2B H 0.2054 0.3395 0.6536 0.062 Uiso 0.501(15) 1 calc PR A 1
H2C H 0.0663 0.3130 0.6191 0.062 Uiso 0.499(15) 1 d PR A 2
H2D H 0.2445 0.3239 0.6718 0.062 Uiso 0.499(15) 1 d PR A 2
C3 C 0.1296(3) 0.25100(11) 0.80163(13) 0.0517(5) Uani 1 1 d . . .
H3A H 0.1757 0.2979 0.8349 0.062 Uiso 0.501(15) 1 calc PR A 1
H3B H 0.0167 0.2630 0.7764 0.062 Uiso 0.501(15) 1 calc PR A 1
H3C H 0.2203 0.2863 0.8227 0.062 Uiso 0.499(15) 1 d PR A 2
H3D H 0.0294 0.2812 0.8005 0.062 Uiso 0.499(15) 1 d PR A 2
C1A C 0.2162(11) 0.2365(2) 0.7223(3) 0.0280(12) Uani 0.499(15) 1 d P A 1
H1A H 0.3278 0.2539 0.7460 0.028(9) Uiso 0.499(15) 1 calc PR A 1
C1B C 0.1419(11) 0.2250(2) 0.7042(3) 0.0346(14) Uani 0.501(15) 1 d PR A 2
H1B H 0.0273 0.2121 0.6815 0.041(11) Uiso 0.501(15) 1 d PR A 2
O2 O 0.23081(14) 0.26210(7) 0.55536(7) 0.0335(3) Uani 1 1 d . A .
O1 O 0.12996(17) 0.18997(7) 0.86903(8) 0.0402(3) Uani 1 1 d . A .
C11 C 0.4909(2) 0.11963(12) 0.91347(14) 0.0450(4) Uani 1 1 d . A .
H11A H 0.4711 0.1744 0.9260 0.068 Uiso 1 1 calc R . .
H11B H 0.5201 0.1143 0.8502 0.068 Uiso 1 1 calc R . .
H11C H 0.5787 0.1004 0.9598 0.068 Uiso 1 1 calc R . .
C10 C 0.3394(2) 0.07260(9) 0.92036(11) 0.0328(3) Uani 1 1 d . . .
H10 H 0.3626 0.0173 0.9061 0.039 Uiso 1 1 calc R A .
C13 C 0.0051(2) 0.04569(11) 0.84236(12) 0.0387(4) Uani 1 1 d . . .
H13 H -0.0260 0.0555 0.9059 0.046 Uiso 1 1 calc R A .
C14 C 0.0451(3) -0.04044(11) 0.83546(15) 0.0492(5) Uani 1 1 d . A .
H14A H -0.0529 -0.0712 0.8344 0.074 Uiso 1 1 calc R . .
H14B H 0.1226 -0.0555 0.8899 0.074 Uiso 1 1 calc R . .
H14C H 0.0913 -0.0498 0.7777 0.074 Uiso 1 1 calc R . .
C12 C 0.2924(2) 0.07520(12) 1.01897(12) 0.0454(4) Uani 1 1 d . A .
H12A H 0.3834 0.0584 1.0647 0.068 Uiso 1 1 calc R . .
H12B H 0.2011 0.0406 1.0220 0.068 Uiso 1 1 calc R . .
H12C H 0.2627 0.1284 1.0335 0.068 Uiso 1 1 calc R . .
C15 C -0.1346(3) 0.06934(18) 0.76881(19) 0.0689(7) Uani 1 1 d . A .
H15A H -0.1058 0.0610 0.7059 0.103 Uiso 1 1 calc R . .
H15B H -0.1591 0.1243 0.7767 0.103 Uiso 1 1 calc R . .
H15C H -0.2288 0.0379 0.7764 0.103 Uiso 1 1 calc R . .
C25 C 0.0065(2) 0.12033(13) 0.46762(15) 0.0492(5) Uani 1 1 d . A .
H25A H -0.0403 0.1720 0.4724 0.074 Uiso 1 1 calc R . .
H25B H -0.0007 0.0911 0.5253 0.074 Uiso 1 1 calc R . .
H25C H -0.0523 0.0927 0.4138 0.074 Uiso 1 1 calc R . .
C20 C 0.50022(19) 0.18225(10) 0.53789(12) 0.0329(3) Uani 1 1 d . . .
H20 H 0.5011 0.2146 0.4802 0.040 Uiso 1 1 calc R A .
C23 C 0.1824(2) 0.12840(10) 0.45401(12) 0.0346(4) Uani 1 1 d . . .
H23 H 0.2263 0.0750 0.4480 0.042 Uiso 1 1 calc R A .
C22 C 0.5729(2) 0.10349(12) 0.52083(15) 0.0459(4) Uani 1 1 d . A .
H22A H 0.6839 0.1104 0.5096 0.069 Uiso 1 1 calc R . .
H22B H 0.5107 0.0789 0.4659 0.069 Uiso 1 1 calc R . .
H22C H 0.5707 0.0704 0.5761 0.069 Uiso 1 1 calc R . .
C24 C 0.2009(2) 0.17299(13) 0.36395(12) 0.0447(4) Uani 1 1 d . A .
H24A H 0.1290 0.1508 0.3111 0.067 Uiso 1 1 calc R . .
H24B H 0.3120 0.1690 0.3516 0.067 Uiso 1 1 calc R . .
H24C H 0.1735 0.2277 0.3716 0.067 Uiso 1 1 calc R . .
C21 C 0.5975(2) 0.22448(12) 0.62039(14) 0.0450(4) Uani 1 1 d . A .
H21A H 0.5992 0.1934 0.6776 0.068 Uiso 1 1 calc R . .
H21B H 0.5483 0.2750 0.6292 0.068 Uiso 1 1 calc R . .
H21C H 0.7074 0.2322 0.6073 0.068 Uiso 1 1 calc R . .
N2 N 0.39725(17) -0.01991(8) 0.70771(9) 0.0326(3) Uani 1 1 d . . .
N1 N 0.29885(18) 0.02052(9) 0.66399(10) 0.0389(3) Uani 1 1 d . A .
N3 N 0.4910(2) -0.06218(10) 0.74658(13) 0.0516(4) Uani 1 1 d . A .

loop_
_atom_site_aniso_label
_atom_site_aniso_U_11
_atom_site_aniso_U_22
_atom_site_aniso_U_33
_atom_site_aniso_U_23
_atom_site_aniso_U_13
_atom_site_aniso_U_12
Ni1 0.03020(17) 0.02771(17) 0.02339(16) 0.00039(9) 0.00697(11) 0.00351(10)
P2 0.0243(2) 0.0319(2) 0.0220(2) 0.00209(14) 0.00393(14) 0.00170(14)
P1 0.0319(2) 0.0287(2) 0.0245(2) 0.00083(14) 0.00767(15) 0.00220(14)
C2 0.0862(15) 0.0390(10) 0.0349(9) 0.0074(8) 0.0257(9) 0.0203(10)
C3 0.0928(16) 0.0317(9) 0.0351(9) 0.0053(7) 0.0250(10) 0.0147(9)
C1A 0.031(3) 0.0282(17) 0.0250(17) -0.0010(13) 0.0046(16) 0.0049(15)
C1B 0.042(4) 0.0347(19) 0.0283(18) 0.0033(14) 0.010(2) 0.007(2)
O2 0.0396(6) 0.0361(6) 0.0262(5) 0.0059(4) 0.0092(4) 0.0087(5)
O1 0.0615(8) 0.0331(6) 0.0301(6) 0.0042(5) 0.0204(5) 0.0117(5)
C11 0.0394(10) 0.0522(11) 0.0420(10) -0.0021(8) 0.0001(8) -0.0096(8)
C10 0.0381(8) 0.0317(8) 0.0280(8) 0.0002(6) 0.0027(6) -0.0016(6)
C13 0.0339(8) 0.0468(10) 0.0369(9) 0.0027(7) 0.0102(7) -0.0034(7)
C14 0.0525(11) 0.0441(10) 0.0538(11) -0.0090(9) 0.0175(9) -0.0149(9)
C12 0.0547(11) 0.0525(11) 0.0292(9) 0.0038(8) 0.0062(8) 0.0034(9)
C15 0.0338(10) 0.098(2) 0.0724(15) 0.0239(14) -0.0003(10) -0.0075(11)
C25 0.0333(9) 0.0699(13) 0.0429(10) -0.0028(9) 0.0004(8) -0.0113(8)
C20 0.0269(7) 0.0402(9) 0.0325(8) 0.0041(7) 0.0073(6) -0.0010(6)
C23 0.0313(8) 0.0437(9) 0.0280(8) -0.0032(6) 0.0013(6) -0.0010(7)
C22 0.0314(9) 0.0513(11) 0.0578(12) -0.0077(9) 0.0158(8) 0.0042(8)
C24 0.0425(10) 0.0648(12) 0.0262(8) -0.0008(8) 0.0026(7) -0.0013(8)
C21 0.0320(8) 0.0486(10) 0.0526(11) -0.0030(8) -0.0003(7) -0.0064(8)
N2 0.0421(7) 0.0262(6) 0.0310(7) -0.0032(6) 0.0111(6) -0.0026(6)
N1 0.0477(8) 0.0348(7) 0.0339(7) -0.0045(6) 0.0047(6) 0.0047(6)
N3 0.0626(10) 0.0381(8) 0.0512(9) -0.0022(7) -0.0017(8) 0.0113(8)

loop_
_atom_type_symbol
_atom_type_description
_atom_type_scat_dispersion_real
_atom_type_scat_dispersion_imag
_atom_type_scat_source
C C 0.0181 0.0091 'International Tables Vol C Tables 4.2.6.8 and 6.1.1.4'
H H 0.0000 0.0000 'International Tables Vol C Tables 4.2.6.8 and 6.1.1.4'
N N 0.0311 0.0180 'International Tables Vol C Tables 4.2.6.8 and 6.1.1.4'
O O 0.0492 0.0322 'International Tables Vol C Tables 4.2.6.8 and 6.1.1.4'
P P 0.2955 0.4335 'International Tables Vol C Tables 4.2.6.8 and 6.1.1.4'
Ni Ni -3.0029 0.5091 'International Tables Vol C Tables 4.2.6.8 and 6.1.1.4'

loop_
_geom_angle_atom_site_label_1
_geom_angle_atom_site_label_2
_geom_angle_atom_site_label_3
_geom_angle
_geom_angle_publ_flag
N1 NI1 C1B 167.7(3) y
N1 NI1 C1A 172.3(3) y
C1B NI1 C1A 19.66(3) y
N1 NI1 P1 98.57(5) y
C1B NI1 P1 82.97(6) y
C1A NI1 P1 83.66(7) y
N1 NI1 P2 95.13(5) y
C1B NI1 P2 83.69(7) y
C1A NI1 P2 82.72(6) y
P1 NI1 P2 166.30(2) y
O2 P2 C20 102.51(7) y
O2 P2 C23 104.01(7) y
C20 P2 C23 106.37(8) y
O2 P2 NI1 106.83(4) y
C20 P2 NI1 119.63(5) y
C23 P2 NI1 115.60(6) y
O1 P1 C10 103.58(7) y
O1 P1 C13 102.81(8) y
C10 P1 C13 105.56(8) y
O1 P1 NI1 107.23(5) y
C10 P1 NI1 116.79(6) y
C13 P1 NI1 118.95(6) y
O2 C2 C1B 116.74(16) y
O2 C2 C1A 115.49(17) y
C1B C2 C1A 26.45(5) y
O2 C2 H2A 108.4 ?
C1B C2 H2A 83.8 ?
C1A C2 H2A 108.4 ?
O2 C2 H2B 108.4 ?
C1B C2 H2B 127.0 ?
C1A C2 H2B 108.4 ?
H2A C2 H2B 107.5 ?
O2 C2 H2C 108.1 ?
C1B C2 H2C 108.1 ?
C1A C2 H2C 128.3 ?
H2A C2 H2C 28.2 ?
H2B C2 H2C 81.4 ?
O2 C2 H2D 108.1 ?
C1B C2 H2D 108.1 ?
C1A C2 H2D 84.6 ?
H2A C2 H2D 130.2 ?
H2B C2 H2D 27.7 ?
H2C C2 H2D 107.3 ?
O1 C3 C1A 116.76(16) y
O1 C3 C1B 115.02(17) y
C1A C3 C1B 26.34(5) y
O1 C3 H3A 108.1 ?
C1A C3 H3A 108.1 ?
C1B C3 H3A 128.6 ?
O1 C3 H3B 108.1 ?
C1A C3 H3B 108.1 ?
C1B C3 H3B 84.9 ?
H3A C3 H3B 107.3 ?
O1 C3 H3C 108.5 ?
C1A C3 H3C 83.9 ?
C1B C3 H3C 108.5 ?
H3A C3 H3C 28.1 ?
H3B C3 H3C 130.1 ?
O1 C3 H3D 108.5 ?
C1A C3 H3D 126.7 ?
C1B C3 H3D 108.5 ?
H3A C3 H3D 81.6 ?
H3B C3 H3D 27.4 ?
H3C C3 H3D 107.5 ?
C3 C1A C2 115.6(3) y
C3 C1A NI1 115.1(3) y
C2 C1A NI1 113.3(3) y
C3 C1A H1A 103.6 ?
C2 C1A H1A 103.6 ?
NI1 C1A H1A 103.6 ?
C2 C1B C3 115.9(3) y
C2 C1B NI1 117.8(2) y
C3 C1B NI1 116.5(2) y
C2 C1B H1B 100.5 ?
C3 C1B H1B 100.4 ?
NI1 C1B H1B 100.8 ?
C2 O2 P2 113.14(10) y
C3 O1 P1 113.16(10) y
C10 C11 H11A 109.5 ?
C10 C11 H11B 109.5 ?
H11A C11 H11B 109.5 ?
C10 C11 H11C 109.5 ?
H11A C11 H11C 109.5 ?
H11B C11 H11C 109.5 ?
C12 C10 C11 112.00(15) y
C12 C10 P1 112.94(12) y
C11 C10 P1 108.83(12) y
C12 C10 H10 107.6 ?
C11 C10 H10 107.6 ?
P1 C10 H10 107.6 ?
C15 C13 C14 111.78(19) y
C15 C13 P1 109.32(14) y
C14 C13 P1 111.08(12) y
C15 C13 H13 108.2 ?
C14 C13 H13 108.2 ?
P1 C13 H13 108.2 ?
C13 C14 H14A 109.5 ?
C13 C14 H14B 109.5 ?
H14A C14 H14B 109.5 ?
C13 C14 H14C 109.5 ?
H14A C14 H14C 109.5 ?
H14B C14 H14C 109.5 ?
C10 C12 H12A 109.5 ?
C10 C12 H12B 109.5 ?
H12A C12 H12B 109.5 ?
C10 C12 H12C 109.5 ?
H12A C12 H12C 109.5 ?
H12B C12 H12C 109.5 ?
C13 C15 H15A 109.5 ?
C13 C15 H15B 109.5 ?
H15A C15 H15B 109.5 ?
C13 C15 H15C 109.5 ?
H15A C15 H15C 109.5 ?
H15B C15 H15C 109.5 ?
C23 C25 H25A 109.5 ?
C23 C25 H25B 109.5 ?
H25A C25 H25B 109.5 ?
C23 C25 H25C 109.5 ?
H25A C25 H25C 109.5 ?
H25B C25 H25C 109.5 ?
C22 C20 C21 111.47(15) y
C22 C20 P2 111.27(12) y
C21 C20 P2 109.39(12) y
C22 C20 H20 108.2 ?
C21 C20 H20 108.2 ?
P2 C20 H20 108.2 ?
C25 C23 C24 111.77(15) y
C25 C23 P2 108.59(12) y
C24 C23 P2 113.05(12) y
C25 C23 H23 107.7 ?
C24 C23 H23 107.7 ?
P2 C23 H23 107.7 ?
C20 C22 H22A 109.5 ?
C20 C22 H22B 109.5 ?
H22A C22 H22B 109.5 ?
C20 C22 H22C 109.5 ?
H22A C22 H22C 109.5 ?
H22B C22 H22C 109.5 ?
C23 C24 H24A 109.5 ?
C23 C24 H24B 109.5 ?
H24A C24 H24B 109.5 ?
C23 C24 H24C 109.5 ?
H24A C24 H24C 109.5 ?
H24B C24 H24C 109.5 ?
C20 C21 H21A 109.5 ?
C20 C21 H21B 109.5 ?
H21A C21 H21B 109.5 ?
C20 C21 H21C 109.5 ?
H21A C21 H21C 109.5 ?
H21B C21 H21C 109.5 ?
N3 N2 N1 176.38(17) y
N2 N1 NI1 127.85(12) y

loop_
_geom_bond_atom_site_label_1
_geom_bond_atom_site_label_2
_geom_bond_distance
_geom_bond_publ_flag
Ni1 N1 1.9205(15) y
Ni1 C1b 1.939(2) y
Ni1 C1a 1.988(3) y
Ni1 P1 2.1549(5) y
Ni1 P2 2.1615(4) y
P2 O2 1.6264(12) y
P2 C20 1.8283(16) y
P2 C23 1.8287(16) y
P1 O1 1.6241(12) y
P1 C10 1.8296(16) y
P1 C13 1.8340(18) y
C2 O2 1.427(2) y
C2 C1b 1.452(3) y
C2 C1a 1.483(4) y
C2 H2a 0.9900 ?
C2 H2b 0.9900 ?
C2 H2c 0.9900 ?
C2 H2d 0.9900 ?
C3 O1 1.430(2) y
C3 C1a 1.460(3) y
C3 C1b 1.488(4) y
C3 H3a 0.9900 ?
C3 H3b 0.9900 ?
C3 H3c 0.9900 ?
C3 H3d 0.9900 ?
C1a H1a 1.0000 ?
C1b H1b 1.0000 ?
C11 C10 1.528(2) y
C11 H11a 0.9800 ?
C11 H11b 0.9800 ?
C11 H11c 0.9800 ?
C10 C12 1.526(2) y
C10 H10 1.0000 ?
C13 C15 1.522(3) y
C13 C14 1.528(3) y
C13 H13 1.0000 ?
C14 H14a 0.9800 ?
C14 H14b 0.9800 ?
C14 H14c 0.9800 ?
C12 H12a 0.9800 ?
C12 H12b 0.9800 ?
C12 H12c 0.9800 ?
C15 H15a 0.9800 ?
C15 H15b 0.9800 ?
C15 H15c 0.9800 ?
C25 C23 1.529(3) y
C25 H25a 0.9800 ?
C25 H25b 0.9800 ?
C25 H25c 0.9800 ?
C20 C22 1.523(2) y
C20 C21 1.527(2) y
C20 H20 1.0000 ?
C23 C24 1.533(3) y
C23 H23 1.0000 ?
C22 H22a 0.9800 ?
C22 H22b 0.9800 ?
C22 H22c 0.9800 ?
C24 H24a 0.9800 ?
C24 H24b 0.9800 ?
C24 H24c 0.9800 ?
C21 H21a 0.9800 ?
C21 H21b 0.9800 ?
C21 H21c 0.9800 ?
N2 N3 1.158(2) y
N2 N1 1.192(2) y

loop_
_geom_torsion_atom_site_label_1
_geom_torsion_atom_site_label_2
_geom_torsion_atom_site_label_3
_geom_torsion_atom_site_label_4
_geom_torsion
_geom_torsion_publ_flag
N1 NI1 P2 O2 172.09(6) y
C1B NI1 P2 O2 4.4(3) y
C1A NI1 P2 O2 -15.3(3) y
P1 NI1 P2 O2 -8.91(10) y
N1 NI1 P2 C20 -72.29(8) y
C1B NI1 P2 C20 120.1(3) y
C1A NI1 P2 C20 100.3(3) y
P1 NI1 P2 C20 106.72(10) y
N1 NI1 P2 C23 56.91(8) y
C1B NI1 P2 C23 -110.7(3) y
C1A NI1 P2 C23 -130.5(3) y
P1 NI1 P2 C23 -124.08(10) y
N1 NI1 P1 O1 178.89(7) y
C1B NI1 P1 O1 -13.5(3) y
C1A NI1 P1 O1 6.3(3) y
P2 NI1 P1 O1 -0.10(10) y
N1 NI1 P1 C10 63.31(8) y
C1B NI1 P1 C10 -129.1(3) y
C1A NI1 P1 C10 -109.3(3) y
P2 NI1 P1 C10 -115.69(9) y
N1 NI1 P1 C13 -65.21(8) y
C1B NI1 P1 C13 102.4(3) y
C1A NI1 P1 C13 122.2(3) y
P2 NI1 P1 C13 115.80(10) y
O1 C3 C1A C2 159.2(4) y
C1B C3 C1A C2 66.4(6) y
O1 C3 C1A NI1 24.0(7) y
C1B C3 C1A NI1 -68.8(5) y
O2 C2 C1A C3 -168.5(4) y
C1B C2 C1A C3 -69.3(6) y
O2 C2 C1A NI1 -32.6(6) y
C1B C2 C1A NI1 66.7(5) y
N1 NI1 C1A C3 -123.5(5) y
C1B NI1 C1A C3 70.6(5) y
P1 NI1 C1A C3 -16.2(5) y
P2 NI1 C1A C3 162.3(6) y
N1 NI1 C1A C2 100.3(11) y
C1B NI1 C1A C2 -65.6(5) y
P1 NI1 C1A C2 -152.4(5) y
P2 NI1 C1A C2 26.0(5) y
O2 C2 C1B C3 160.9(4) y
C1A C2 C1B C3 66.9(6) y
O2 C2 C1B NI1 16.2(8) y
C1A C2 C1B NI1 -77.7(5) y
O1 C3 C1B C2 -169.9(4) y
C1A C3 C1B C2 -69.7(6) y
O1 C3 C1B NI1 -24.8(7) y
C1A C3 C1B NI1 75.4(5) y
N1 NI1 C1B C2 -96.4(9) y
C1A NI1 C1B C2 74.8(6) y
P1 NI1 C1B C2 165.7(6) y
P2 NI1 C1B C2 -11.2(6) y
N1 NI1 C1B C3 119.2(5) y
C1A NI1 C1B C3 -69.6(6) y
P1 NI1 C1B C3 21.2(5) y
P2 NI1 C1B C3 -155.6(6) y
C1B C2 O2 P2 -11.4(5) y
C1A C2 O2 P2 18.1(5) y
C20 P2 O2 C2 -124.06(14) y
C23 P2 O2 C2 125.27(14) y
NI1 P2 O2 C2 2.53(14) y
C1A C3 O1 P1 -17.7(5) y
C1B C3 O1 P1 11.6(5) y
C10 P1 O1 C3 128.32(15) y
C13 P1 O1 C3 -121.93(15) y
NI1 P1 O1 C3 4.24(15) y
O1 P1 C10 C12 51.77(14) y
C13 P1 C10 C12 -55.93(14) y
NI1 P1 C10 C12 169.37(11) y
O1 P1 C10 C11 -73.26(13) y
C13 P1 C10 C11 179.04(12) y
NI1 P1 C10 C11 44.34(14) y
O1 P1 C13 C15 72.17(17) y
C10 P1 C13 C15 -179.58(16) y
NI1 P1 C13 C15 -46.05(18) y
O1 P1 C13 C14 -164.02(13) y
C10 P1 C13 C14 -55.77(15) y
NI1 P1 C13 C14 77.76(14) y
O2 P2 C20 C22 -169.50(12) y
C23 P2 C20 C22 -60.62(14) y
NI1 P2 C20 C22 72.63(13) y
O2 P2 C20 C21 66.89(13) y
C23 P2 C20 C21 175.77(12) y
NI1 P2 C20 C21 -50.98(14) y
O2 P2 C23 C25 -71.13(14) y
C20 P2 C23 C25 -178.94(13) y
NI1 P2 C23 C25 45.65(14) y
O2 P2 C23 C24 53.50(14) y
C20 P2 C23 C24 -54.32(15) y
NI1 P2 C23 C24 170.28(11) y
N3 N2 N1 NI1 -178(100) y
C1B NI1 N1 N2 -153.6(4) y
C1A NI1 N1 N2 49.0(8) y
P1 NI1 N1 N2 -57.35(16) y
P2 NI1 N1 N2 122.41(15) y
